data_7204749
loop_
_publ_author_name
'M. Elo\'isa Medina'
'M. Iglesias'
'E. Guti\'errez-Puebla'
'M. Angeles Monge'

_publ_section_title
;
 Solvothermal synthesis and structural relations among three anionic
 aluminophosphates; catalytic behaviour
;
_journal_issue 5
_journal_name_full 'J. Mater. Chem.'
_journal_page_first 845
_journal_page_last 850
_journal_paper_doi 10.1039/b311618b
_journal_volume 14
_journal_year 2004
_chemical_formula_sum 'Al2 H10 N2 O10 P2'
_chemical_formula_weight 314.00
_chemical_name_systematic
;
?
;
_space_group_IT_number 19
_symmetry_cell_setting orthorhombic
_symmetry_space_group_name_Hall 'P 2ac 2ab'
_symmetry_space_group_name_H-M 'P 21 21 21'
_atom_sites_solution_hydrogens geom
_atom_sites_solution_primary direct
_atom_sites_solution_secondary difmap
_audit_creation_method SHELXL-97
_cell_angle_alpha 90.00
_cell_angle_beta 90.00
_cell_angle_gamma 90.00
_cell_formula_units_Z 4
_cell_length_a 9.4220(9)
_cell_length_b 9.5705(9)
_cell_length_c 9.9310(10)
_cell_measurement_temperature 296(2)
_cell_volume 895.51(15)
_computing_cell_refinement 'Bruker SMART'
_computing_data_collection 'Bruker SMART'
_computing_data_reduction 'Bruker SAINT'
_computing_molecular_graphics 'Bruker SHELXTL'
_computing_publication_material 'Bruker SHELXTL'
_computing_structure_refinement 'SHELXL-97 (Sheldrick, 1997)'
_computing_structure_solution 'SHELXS-97 (Sheldrick, 1990)'
_diffrn_ambient_temperature 296(2)
_diffrn_measured_fraction_theta_full 0.853
_diffrn_measured_fraction_theta_max 0.853
_diffrn_measurement_device_type 'CCD area detector'
_diffrn_measurement_method 'phi and omega scans'
_diffrn_radiation_monochromator graphite
_diffrn_radiation_source 'fine-focus sealed tube'
_diffrn_radiation_type MoK\a
_diffrn_radiation_wavelength 0.71073
_diffrn_reflns_av_R_equivalents 0.0394
_diffrn_reflns_av_sigmaI/netI 0.0595
_diffrn_reflns_limit_h_max 12
_diffrn_reflns_limit_h_min -8
_diffrn_reflns_limit_k_max 7
_diffrn_reflns_limit_k_min -12
_diffrn_reflns_limit_l_max 12
_diffrn_reflns_limit_l_min -9
_diffrn_reflns_number 3526
_diffrn_reflns_theta_full 28.24
_diffrn_reflns_theta_max 28.24
_diffrn_reflns_theta_min 3.66
_diffrn_standards_decay_% 0
_exptl_absorpt_coefficient_mu 0.736
_exptl_absorpt_correction_type none
_exptl_crystal_colour colorless
_exptl_crystal_density_diffrn 2.329
_exptl_crystal_density_method 'not measured'
_exptl_crystal_description prismatic
_exptl_crystal_F_000 640
_exptl_crystal_size_max 0.16
_exptl_crystal_size_mid 0.16
_exptl_crystal_size_min 0.16
_refine_diff_density_max 0.607
_refine_diff_density_min -0.380
_refine_diff_density_rms 0.101
_refine_ls_abs_structure_details 'Flack H D (1983), Acta Cryst. A39, 876-881'
_refine_ls_abs_structure_Flack 0.25(17)
_refine_ls_extinction_method none
_refine_ls_goodness_of_fit_ref 1.023
_refine_ls_hydrogen_treatment mixed
_refine_ls_matrix_type full
_refine_ls_number_parameters 164
_refine_ls_number_reflns 1817
_refine_ls_number_restraints 12
_refine_ls_restrained_S_all 1.066
_refine_ls_R_factor_all 0.0395
_refine_ls_R_factor_gt 0.0351
_refine_ls_shift/su_max 0.021
_refine_ls_shift/su_mean 0.002
_refine_ls_structure_factor_coef Fsqd
_refine_ls_weighting_details 'calc w=1/[\s^2^(Fo^2^)+(0.0427P)^2^+0.0000P] where P=(Fo^2^+2Fc^2^)/3'
_refine_ls_weighting_scheme calc
_refine_ls_wR_factor_gt 0.0842
_refine_ls_wR_factor_ref 0.0852
_reflns_number_gt 1630
_reflns_number_total 1817
_reflns_threshold_expression >2sigma(I)
_cod_data_source_file b311618b.txt
_cod_data_source_block mm23
_cod_depositor_comments
;
The following automatic conversions were performed:
'_symmetry_cell_setting' value 'Orthorhombic' changed to 'orthorhombic'
according to '/home/saulius/struct/CIF-dictionaries/cif_core.dic'
dictionary named 'cif_core.dic' version 2.4.1 from 2010-06-29.

Automatic conversion script
Id: cif_fix_enum 1527 2010-12-29 10:47:43Z saulius 
;
_cod_original_sg_symbol_H-M P2(1)2(1)2(1)
_cod_original_formula_sum 'H10 Al2 N2 O10 P2'
_cod_database_code 7204749

loop_
_symmetry_equiv_pos_as_xyz
'x, y, z'
'-x+1/2, -y, z+1/2'
'-x, y+1/2, -z+1/2'
'x+1/2, -y+1/2, -z'

loop_
_atom_site_label
_atom_site_type_symbol
_atom_site_fract_x
_atom_site_fract_y
_atom_site_fract_z
_atom_site_U_iso_or_equiv
_atom_site_adp_type
_atom_site_occupancy
_atom_site_symmetry_multiplicity
_atom_site_calc_flag
_atom_site_refinement_flags
_atom_site_disorder_assembly
_atom_site_disorder_group
P1 P 0.57675(10) 0.79162(9) 0.64199(13) 0.0091(2) Uani 1 1 d . . .
P2 P 0.58123(10) 0.48533(9) 0.36235(13) 0.0098(2) Uani 1 1 d . . .
Al1 Al 0.39788(11) 0.76291(11) 0.35980(16) 0.0092(3) Uani 1 1 d . . .
Al2 Al 0.34727(12) 0.97489(11) 0.82312(14) 0.0099(3) Uani 1 1 d . . .
O1 O 0.5681(3) 0.6517(3) 0.7150(3) 0.0117(7) Uani 1 1 d . . .
O2 O 0.7383(3) 0.5214(3) 0.3373(3) 0.0137(7) Uani 1 1 d . . .
O3 O 0.5518(3) 0.4685(3) 0.5116(3) 0.0125(7) Uani 1 1 d . . .
O4 O 0.5118(3) 0.7830(3) 0.5011(4) 0.0167(7) Uani 1 1 d . . .
O5 O 0.4820(3) 0.5953(3) 0.3009(4) 0.0138(7) Uani 1 1 d . . .
O6 O 0.5453(3) 0.3441(3) 0.2925(4) 0.0137(7) Uani 1 1 d . . .
O7 O 0.5048(3) 0.9043(3) 0.7254(4) 0.0133(7) Uani 1 1 d . . .
O8 O 0.7332(3) 0.8350(3) 0.6228(4) 0.0141(7) Uani 1 1 d . . .
O9 O 0.3051(3) 0.9305(3) 0.4057(3) 0.0095(7) Uani 1 1 d D . .
H9 H 0.276(10) 0.979(8) 0.488(5) 0.11(3) Uiso 1 1 d D . .
O10 O 0.2810(2) 0.8018(2) 0.8606(3) 0.0053(6) Uani 1 1 d D . .
H10 H 0.314(8) 0.827(8) 0.948(4) 0.10(3) Uiso 1 1 d D . .
O11 O 0.7452(4) 0.0870(4) 0.8152(5) 0.0343(10) Uani 1 1 d . . .
N1 N 0.4744(5) 0.1616(4) 0.5070(5) 0.0319(12) Uani 1 1 d D . .
H13 H 0.475(8) 0.173(7) 0.596(2) 0.097 Uiso 1 1 d D . .
H12 H 0.496(8) 0.071(3) 0.491(7) 0.147 Uiso 1 1 d D . .
H11 H 0.539(6) 0.213(7) 0.468(7) 0.128 Uiso 1 1 d D . .
H14 H 0.389(4) 0.179(8) 0.477(7) 0.123 Uiso 1 1 d D . .

loop_
_atom_site_aniso_label
_atom_site_aniso_U_11
_atom_site_aniso_U_22
_atom_site_aniso_U_33
_atom_site_aniso_U_23
_atom_site_aniso_U_13
_atom_site_aniso_U_12
P1 0.0075(4) 0.0079(4) 0.0119(7) -0.0004(4) 0.0002(5) 0.0002(3)
P2 0.0099(4) 0.0073(4) 0.0122(7) -0.0007(4) 0.0005(5) 0.0006(3)
Al1 0.0086(5) 0.0076(5) 0.0113(8) 0.0002(5) -0.0007(5) -0.0010(4)
Al2 0.0091(5) 0.0084(5) 0.0123(9) 0.0005(5) -0.0004(5) 0.0006(4)
O1 0.0128(13) 0.0081(12) 0.014(2) 0.0017(11) 0.0010(13) 0.0013(10)
O2 0.0101(13) 0.0160(13) 0.015(2) -0.0043(13) 0.0017(12) -0.0022(10)
O3 0.0112(13) 0.0141(12) 0.012(2) -0.0018(12) -0.0007(12) -0.0008(10)
O4 0.0191(15) 0.0184(15) 0.013(2) 0.0001(13) -0.0056(14) 0.0021(11)
O5 0.0162(13) 0.0094(13) 0.016(2) 0.0011(12) -0.0006(13) 0.0052(10)
O6 0.0164(14) 0.0075(12) 0.017(2) -0.0027(11) 0.0035(13) -0.0027(10)
O7 0.0126(13) 0.0107(13) 0.017(2) -0.0017(11) 0.0015(13) 0.0018(10)
O8 0.0079(12) 0.0098(12) 0.025(2) 0.0007(12) 0.0004(13) 0.0009(10)
O9 0.0073(12) 0.0071(12) 0.014(2) -0.0005(11) 0.0018(11) 0.0025(9)
O10 0.0071(11) 0.0006(10) 0.008(2) 0.0007(11) 0.0003(12) 0.000
O11 0.0319(18) 0.035(2) 0.036(3) 0.0006(17) -0.0012(19) 0.0005(15)
N1 0.040(2) 0.030(2) 0.026(4) 0.005(2) -0.001(2) -0.0147(19)

loop_
_atom_type_symbol
_atom_type_description
_atom_type_scat_dispersion_real
_atom_type_scat_dispersion_imag
_atom_type_scat_source
N N 0.0061 0.0033 'International Tables Vol C Tables 4.2.6.8 and 6.1.1.4'
H H 0.0000 0.0000 'International Tables Vol C Tables 4.2.6.8 and 6.1.1.4'
O O 0.0106 0.0060 'International Tables Vol C Tables 4.2.6.8 and 6.1.1.4'
Al Al 0.0645 0.0514 'International Tables Vol C Tables 4.2.6.8 and 6.1.1.4'
P P 0.1023 0.0942 'International Tables Vol C Tables 4.2.6.8 and 6.1.1.4'

loop_
_geom_angle_atom_site_label_1
_geom_angle_atom_site_label_2
_geom_angle_atom_site_label_3
_geom_angle
_geom_angle_site_symmetry_1
_geom_angle_site_symmetry_3
_geom_angle_publ_flag
O7 P1 O1 109.88(19) . . ?
O7 P1 O4 111.00(18) . . ?
O1 P1 O4 111.49(17) . . ?
O7 P1 O8 107.61(16) . . ?
O1 P1 O8 110.26(15) . . ?
O4 P1 O8 106.48(19) . . ?
O3 P2 O5 110.50(18) . . ?
O3 P2 O2 110.97(18) . . ?
O5 P2 O2 111.55(16) . . ?
O3 P2 O6 107.66(18) . . ?
O5 P2 O6 106.62(18) . . ?
O2 P2 O6 109.37(16) . . ?
O4 Al1 O6 116.19(15) . 3_655 ?
O4 Al1 O8 119.70(18) . 4_466 ?
O6 Al1 O8 124.10(17) 3_655 4_466 ?
O4 Al1 O5 94.79(14) . . ?
O6 Al1 O5 88.92(15) 3_655 . ?
O8 Al1 O5 87.12(13) 4_466 . ?
O4 Al1 O9 89.82(15) . . ?
O6 Al1 O9 88.48(14) 3_655 . ?
O8 Al1 O9 91.14(12) 4_466 . ?
O5 Al1 O9 175.35(17) . . ?
O10 Al2 O9 95.02(13) . 2_575 ?
O10 Al2 O2 90.17(14) . 4_466 ?
O9 Al2 O2 86.78(14) 2_575 4_466 ?
O10 Al2 O7 92.80(13) . . ?
O9 Al2 O7 171.57(15) 2_575 . ?
O2 Al2 O7 90.05(15) 4_466 . ?
O10 Al2 O3 88.01(14) . 3_656 ?
O9 Al2 O3 91.20(15) 2_575 3_656 ?
O2 Al2 O3 177.16(15) 4_466 3_656 ?
O7 Al2 O3 92.22(15) . 3_656 ?
O10 Al2 O1 175.48(13) . 3_656 ?
O9 Al2 O1 88.78(13) 2_575 3_656 ?
O2 Al2 O1 92.48(14) 4_466 3_656 ?
O7 Al2 O1 83.54(13) . 3_656 ?
O3 Al2 O1 89.47(14) 3_656 3_656 ?
O10 Al2 H10 29.5(10) . . ?
O9 Al2 H10 87(2) 2_575 . ?
O2 Al2 H10 118.1(13) 4_466 . ?
O7 Al2 H10 101(2) . . ?
O3 Al2 H10 59.8(13) 3_656 . ?
O1 Al2 H10 148.8(11) 3_656 . ?
P1 O1 Al2 131.5(2) . 3_646 ?
P2 O2 Al2 131.4(2) . 4_566 ?
P2 O3 Al2 138.61(18) . 3_646 ?
P1 O4 Al1 165.9(2) . . ?
P2 O5 Al1 135.9(2) . . ?
P2 O6 Al1 133.72(19) . 3_645 ?
P1 O7 Al2 151.70(19) . . ?
P1 O8 Al1 131.58(16) . 4_566 ?
Al1 O9 Al2 131.11(19) . 2_574 ?
Al1 O9 H9 137(5) . . ?
Al2 O9 H9 86(6) 2_574 . ?
Al2 O10 H10 81(5) . . ?
H13 N1 H12 107(3) . . ?
H13 N1 H11 111(3) . . ?
H12 N1 H11 108(3) . . ?
H13 N1 H14 109(3) . . ?
H12 N1 H14 109(3) . . ?
H11 N1 H14 112(3) . . ?

loop_
_geom_bond_atom_site_label_1
_geom_bond_atom_site_label_2
_geom_bond_distance
_geom_bond_site_symmetry_2
_geom_bond_publ_flag
P1 O7 1.519(3) . ?
P1 O1 1.525(3) . ?
P1 O4 1.529(4) . ?
P1 O8 1.543(3) . ?
P2 O3 1.516(4) . ?
P2 O5 1.534(3) . ?
P2 O2 1.540(3) . ?
P2 O6 1.557(3) . ?
Al1 O4 1.777(4) . ?
Al1 O6 1.783(4) 3_655 ?
Al1 O8 1.821(3) 4_466 ?
Al1 O5 1.882(3) . ?
Al1 O9 1.883(3) . ?
Al2 O10 1.809(3) . ?
Al2 O9 1.885(3) 2_575 ?
Al2 O2 1.895(3) 4_466 ?
Al2 O7 1.898(3) . ?
Al2 O3 1.898(4) 3_656 ?
Al2 O1 1.909(3) 3_656 ?
Al2 H10 1.91(7) . ?
O1 Al2 1.909(3) 3_646 ?
O2 Al2 1.895(3) 4_566 ?
O3 Al2 1.898(4) 3_646 ?
O6 Al1 1.783(4) 3_645 ?
O8 Al1 1.821(3) 4_566 ?
O9 Al2 1.885(3) 2_574 ?
O9 H9 0.98(2) . ?
O10 H10 0.95(2) . ?
N1 H13 0.891(18) . ?
N1 H12 0.904(18) . ?
N1 H11 0.873(18) . ?
N1 H14 0.873(18) . ?
